data_4067816
loop_
_publ_author_name
'Hao, Xin-Qi'
'Xu, Yan-Xiao'
'Yang, Ming-Jun'
'Wang, Li'
'Niu, Jun-Long'
'Gong, Jun-Fang'
'Song, Mao-Ping'

_publ_section_title
;
 A Cationic NCN Pincer Platinum(II) Aquo Complex with a
 Bis(imidazolinyl)phenyl Ligand: Studies toward its Synthesis and
 Asymmetric Friedel--Crafts Alkylation of Indoles with Nitroalkenes
;
_journal_issue 3
_journal_name_full Organometallics
_journal_page_first 835
_journal_paper_doi 10.1021/om200714z
_journal_volume 31
_journal_year 2012
_chemical_absolute_configuration s
_chemical_formula_sum 'C36 H43 Cl N4 O Pt'
_chemical_formula_weight 778.28
_chemical_name_systematic
; 
 ? 
;
_space_group_IT_number 4
_symmetry_cell_setting monoclinic
_symmetry_space_group_name_Hall 'P 2yb'
_symmetry_space_group_name_H-M 'P 1 21 1'
_atom_sites_solution_hydrogens geom
_atom_sites_solution_primary direct
_atom_sites_solution_secondary difmap
_audit_creation_method SHELXL-97
_cell_angle_alpha 90.00
_cell_angle_beta 96.53(3)
_cell_angle_gamma 90.00
_cell_formula_units_Z 2
_cell_length_a 6.1016(12)
_cell_length_b 25.623(5)
_cell_length_c 10.717(2)
_cell_measurement_reflns_used 378
_cell_measurement_temperature 291(2)
_cell_measurement_theta_max 25.1
_cell_measurement_theta_min 2
_cell_volume 1664.6(6)
_computing_cell_refinement raxis
_computing_data_collection raxis
_computing_data_reduction raxis
_computing_molecular_graphics texsan
_computing_publication_material texsan
_computing_structure_refinement 'SHELXL-97 (Sheldrick, 1997)'
_computing_structure_solution 'SHELXS-97 (Sheldrick, 1990)'
_diffrn_ambient_temperature 291(2)
_diffrn_measured_fraction_theta_full 0.965
_diffrn_measured_fraction_theta_max 0.965
_diffrn_measurement_device_type R-AXIS-IV
_diffrn_measurement_method 'Oscillation  frames'
_diffrn_radiation_monochromator graphite
_diffrn_radiation_source 'fine-focus sealed tube'
_diffrn_radiation_type MoK\a
_diffrn_radiation_wavelength 0.71073
_diffrn_reflns_av_R_equivalents 0.0404
_diffrn_reflns_av_sigmaI/netI 0.0398
_diffrn_reflns_limit_h_max 7
_diffrn_reflns_limit_h_min 0
_diffrn_reflns_limit_k_max 31
_diffrn_reflns_limit_k_min -31
_diffrn_reflns_limit_l_max 13
_diffrn_reflns_limit_l_min -13
_diffrn_reflns_number 5989
_diffrn_reflns_theta_full 26.00
_diffrn_reflns_theta_max 26.00
_diffrn_reflns_theta_min 1.59
_exptl_absorpt_coefficient_mu 4.329
_exptl_absorpt_correction_T_max 0.5824
_exptl_absorpt_correction_T_min 0.4781
_exptl_absorpt_correction_type multi-scan
_exptl_crystal_colour Colorless
_exptl_crystal_density_diffrn 1.553
_exptl_crystal_density_method 'not measured'
_exptl_crystal_description PRISMATIC
_exptl_crystal_F_000 780
_exptl_crystal_size_max 0.20
_exptl_crystal_size_mid 0.14
_exptl_crystal_size_min 0.14
_refine_diff_density_max 1.282
_refine_diff_density_min -1.041
_refine_diff_density_rms 0.135
_refine_ls_abs_structure_details 'Flack H D (1983), Acta Cryst. A39, 876-881'
_refine_ls_abs_structure_Flack 0.451(18)
_refine_ls_extinction_coef 0.0130(10)
_refine_ls_extinction_expression Fc^*^=kFc[1+0.001xFc^2^\l^3^/sin(2\q)]^-1/4^
_refine_ls_extinction_method SHELXL
_refine_ls_goodness_of_fit_ref 1.083
_refine_ls_hydrogen_treatment constr
_refine_ls_matrix_type full
_refine_ls_number_parameters 365
_refine_ls_number_reflns 5696
_refine_ls_number_restraints 1
_refine_ls_restrained_S_all 1.083
_refine_ls_R_factor_all 0.0508
_refine_ls_R_factor_gt 0.0470
_refine_ls_shift/su_max 0.001
_refine_ls_shift/su_mean 0.000
_refine_ls_structure_factor_coef Fsqd
_refine_ls_weighting_details 'calc w=1/[\s^2^(Fo^2^)+(0.0892P)^2^+2.4494P] where P=(Fo^2^+2Fc^2^)/3'
_refine_ls_weighting_scheme calc
_refine_ls_wR_factor_gt 0.1311
_refine_ls_wR_factor_ref 0.1375
_reflns_number_gt 5287
_reflns_number_total 5696
_reflns_threshold_expression >2sigma(I)
_cod_data_source_file om200714z_si_002.cif
_cod_data_source_block complex-2c
_cod_depositor_comments
;
The following automatic conversions were performed:

'_symmetry_cell_setting' value 'Monoclinic' changed to 'monoclinic'
according to /home/saulius/struct/CIF-dictionaries/cif_core.dic
dictionary named 'cif_core.dic' version 2.4.1 from
2010-06-29.

'_exptl_absorpt_correction_type' value 'Multi-scan'
changed to 'multi-scan' according to
/home/saulius/struct/CIF-dictionaries/cif_core.dic dictionary named
'cif_core.dic' version 2.4.1 from 2010-06-29.

Automatic conversion script
Id: cif_fix_values 1715 2011-07-08 13:25:40Z adriana 
;
_cod_original_sg_symbol_H-M P2(1)
_cod_database_code 4067816

loop_
_symmetry_equiv_pos_as_xyz
'x, y, z'
'-x, y+1/2, -z'

loop_
_atom_site_label
_atom_site_type_symbol
_atom_site_fract_x
_atom_site_fract_y
_atom_site_fract_z
_atom_site_U_iso_or_equiv
_atom_site_adp_type
_atom_site_occupancy
_atom_site_symmetry_multiplicity
_atom_site_calc_flag
_atom_site_refinement_flags
Pt1 Pt -1.22507(5) 0.74917(4) -0.22873(3) 0.05056(16) Uani 1 1 d .
Cl1 Cl -1.2235(6) 0.76446(14) -0.0073(3) 0.0819(12) Uani 1 1 d .
N1 N -0.9602(14) 0.7009(4) -0.2317(10) 0.058(2) Uani 1 1 d .
N2 N -0.760(3) 0.6485(6) -0.343(2) 0.069(4) Uani 1 1 d .
N3 N -1.4934(15) 0.7922(4) -0.2945(9) 0.056(2) Uani 1 1 d .
N4 N -1.7181(16) 0.8231(4) -0.4525(11) 0.061(2) Uani 1 1 d .
C1 C -0.933(5) 0.6388(12) 0.073(3) 0.142(9) Uiso 1 1 d .
H1A H -0.8357 0.6617 0.1176 0.170 Uiso 1 1 calc R
C2 C -1.060(5) 0.6064(10) 0.138(2) 0.135(9) Uani 1 1 d .
H2A H -1.0537 0.6098 0.2246 0.161 Uiso 1 1 calc R
C3 C -1.186(4) 0.5716(9) 0.081(2) 0.121(8) Uani 1 1 d .
H3A H -1.2677 0.5494 0.1272 0.145 Uiso 1 1 calc R
C4 C -1.201(3) 0.5671(10) -0.048(3) 0.122(9) Uani 1 1 d .
H4A H -1.2877 0.5411 -0.0889 0.146 Uiso 1 1 calc R
C5 C -1.087(3) 0.6008(9) -0.1149(17) 0.097(6) Uani 1 1 d .
H5A H -1.1042 0.5987 -0.2021 0.117 Uiso 1 1 calc R
C6 C -0.946(3) 0.6387(6) -0.0556(13) 0.075(4) Uani 1 1 d .
C7 C -0.810(2) 0.6738(5) -0.1345(13) 0.065(3) Uani 1 1 d .
H7A H -0.7277 0.6996 -0.0801 0.078 Uiso 1 1 calc R
C8 C -0.649(3) 0.6439(6) -0.2103(16) 0.071(4) Uani 1 1 d .
H8A H -0.5043 0.6600 -0.2018 0.086 Uiso 1 1 calc R
H8B H -0.6348 0.6077 -0.1841 0.086 Uiso 1 1 calc R
C9 C -0.9230(18) 0.6857(4) -0.3448(12) 0.055(2) Uani 1 1 d .
C10 C -1.2353(17) 0.7382(3) -0.4079(11) 0.051(3) Uani 1 1 d .
C11 C -1.069(2) 0.7056(5) -0.4525(11) 0.059(3) Uani 1 1 d .
C12 C -1.072(2) 0.7004(5) -0.5809(12) 0.070(3) Uani 1 1 d .
H12A H -0.9600 0.6817 -0.6125 0.084 Uiso 1 1 calc R
C13 C -1.238(3) 0.7224(6) -0.6643(13) 0.076(4) Uani 1 1 d .
H13A H -1.2387 0.7175 -0.7504 0.092 Uiso 1 1 calc R
C14 C -1.404(2) 0.7519(9) -0.6186(12) 0.079(3) Uani 1 1 d .
H14A H -1.5199 0.7654 -0.6733 0.095 Uiso 1 1 calc R
C15 C -1.3949(18) 0.7609(3) -0.4887(10) 0.051(3) Uani 1 1 d .
C16 C -1.5428(18) 0.7929(4) -0.4163(10) 0.052(2) Uani 1 1 d .
C17 C -1.808(3) 0.8427(6) -0.341(2) 0.060(4) Uani 1 1 d .
H17A H -1.9464 0.8258 -0.3302 0.072 Uiso 1 1 calc R
H17B H -1.8313 0.8801 -0.3466 0.072 Uiso 1 1 calc R
C18 C -1.6335(17) 0.8295(5) -0.2323(13) 0.051(3) Uani 1 1 d .
H18A H -1.7031 0.8113 -0.1667 0.061 Uiso 1 1 calc R
C19 C -1.505(2) 0.8763(4) -0.1754(11) 0.058(3) Uani 1 1 d .
C20 C -1.577(3) 0.9004(6) -0.0768(17) 0.089(5) Uani 1 1 d .
H20A H -1.6969 0.8872 -0.0408 0.107 Uiso 1 1 calc R
C21 C -1.469(5) 0.9460(7) -0.0280(19) 0.130(9) Uani 1 1 d .
H21A H -1.5222 0.9633 0.0386 0.156 Uiso 1 1 calc R
C22 C -1.284(4) 0.9654(8) -0.0778(19) 0.108(6) Uani 1 1 d .
H22A H -1.2058 0.9939 -0.0424 0.129 Uiso 1 1 calc R
C23 C -1.220(2) 0.9399(7) -0.1838(19) 0.086(4) Uani 1 1 d .
H23A H -1.1067 0.9537 -0.2243 0.103 Uiso 1 1 calc R
C24 C -1.322(2) 0.8955(5) -0.2284(16) 0.075(4) Uani 1 1 d .
H24A H -1.2688 0.8777 -0.2944 0.090 Uiso 1 1 calc R
C25 C -0.722(2) 0.6124(5) -0.4416(15) 0.069(3) Uani 1 1 d .
H25A H -0.8205 0.6219 -0.5169 0.083 Uiso 1 1 calc R
C26 C -0.773(4) 0.5548(9) -0.407(2) 0.124(7) Uiso 1 1 d .
H26A H -0.9255 0.5518 -0.3893 0.149 Uiso 1 1 calc R
H26B H -0.6785 0.5444 -0.3319 0.149 Uiso 1 1 calc R
C27 C -0.732(4) 0.5181(12) -0.521(3) 0.137(8) Uiso 1 1 d .
H27A H -0.7546 0.4820 -0.4989 0.165 Uiso 1 1 calc R
H27B H -0.8354 0.5267 -0.5934 0.165 Uiso 1 1 calc R
C28 C -0.501(3) 0.5257(9) -0.551(2) 0.112(6) Uiso 1 1 d .
H28A H -0.4003 0.5136 -0.4806 0.134 Uiso 1 1 calc R
H28B H -0.4790 0.5041 -0.6230 0.134 Uiso 1 1 calc R
C29 C -0.448(5) 0.5779(11) -0.578(3) 0.127(8) Uiso 1 1 d .
H29A H -0.5334 0.5888 -0.6556 0.152 Uiso 1 1 calc R
H29B H -0.2930 0.5803 -0.5893 0.152 Uiso 1 1 calc R
C30 C -0.497(4) 0.6131(10) -0.473(3) 0.142(12) Uani 1 1 d .
H30A H -0.3994 0.6037 -0.3989 0.171 Uiso 1 1 calc R
H30B H -0.4613 0.6485 -0.4955 0.171 Uiso 1 1 calc R
C31 C -1.7724(17) 0.8467(5) -0.5793(11) 0.056(2) Uani 1 1 d .
H31A H -1.7388 0.8207 -0.6415 0.068 Uiso 1 1 calc R
C32 C -2.018(3) 0.8602(8) -0.6059(19) 0.100(6) Uani 1 1 d .
H32A H -2.1058 0.8290 -0.5971 0.120 Uiso 1 1 calc R
H32B H -2.0570 0.8857 -0.5452 0.120 Uiso 1 1 calc R
C33 C -2.071(3) 0.8821(9) -0.7383(19) 0.105(6) Uani 1 1 d .
H33A H -2.2245 0.8923 -0.7525 0.126 Uiso 1 1 calc R
H33B H -2.0441 0.8557 -0.7997 0.126 Uiso 1 1 calc R
C34 C -1.923(4) 0.9294(9) -0.752(2) 0.113(7) Uani 1 1 d .
H34A H -1.9516 0.9425 -0.8377 0.136 Uiso 1 1 calc R
H34B H -1.9619 0.9568 -0.6963 0.136 Uiso 1 1 calc R
C35 C -1.684(3) 0.9178(9) -0.7248(15) 0.104(6) Uani 1 1 d .
H35A H -1.6007 0.9499 -0.7291 0.125 Uiso 1 1 calc R
H35B H -1.6400 0.8942 -0.7881 0.125 Uiso 1 1 calc R
C36 C -1.628(2) 0.8929(6) -0.5928(15) 0.080(4) Uani 1 1 d .
H36A H -1.4748 0.8822 -0.5817 0.096 Uiso 1 1 calc R
H36B H -1.6503 0.9184 -0.5286 0.096 Uiso 1 1 calc R
O1 O -0.709(2) 0.7817(7) 0.1167(13) 0.127(5) Uani 1 1 d .
H1E H -0.5786 0.7846 0.0856 0.190 Uiso 1 1 d R
H1F H -0.8246 0.7815 0.0563 0.190 Uiso 1 1 d R

loop_
_atom_site_aniso_label
_atom_site_aniso_U_11
_atom_site_aniso_U_22
_atom_site_aniso_U_33
_atom_site_aniso_U_23
_atom_site_aniso_U_13
_atom_site_aniso_U_12
Pt1 0.0581(2) 0.04228(19) 0.0525(2) 0.0011(4) 0.01159(12) 0.0037(3)
Cl1 0.097(2) 0.102(3) 0.0466(14) -0.0055(13) 0.0061(13) 0.0329(18)
N1 0.035(4) 0.063(5) 0.074(6) -0.001(5) -0.002(4) -0.002(4)
N2 0.063(8) 0.070(8) 0.074(9) -0.012(7) 0.009(6) 0.027(6)
N3 0.058(5) 0.059(5) 0.053(5) 0.005(4) 0.022(4) 0.003(4)
N4 0.053(6) 0.056(5) 0.076(7) 0.010(5) 0.013(4) 0.009(4)
C2 0.20(3) 0.121(18) 0.093(15) -0.003(14) 0.050(16) -0.038(18)
C3 0.15(2) 0.097(14) 0.121(18) 0.043(13) 0.058(16) 0.014(13)
C4 0.071(11) 0.140(19) 0.16(2) 0.065(17) 0.040(12) 0.011(11)
C5 0.066(9) 0.139(16) 0.082(10) 0.028(11) -0.010(7) -0.013(9)
C6 0.099(10) 0.068(8) 0.057(7) 0.002(6) 0.007(6) 0.025(7)
C7 0.053(7) 0.066(7) 0.072(8) -0.019(6) -0.009(5) 0.013(5)
C8 0.079(10) 0.051(8) 0.084(10) 0.000(7) 0.014(7) 0.005(7)
C9 0.049(6) 0.051(6) 0.066(7) -0.008(5) 0.008(5) -0.007(5)
C10 0.049(5) 0.024(6) 0.079(7) 0.007(3) 0.008(4) 0.002(3)
C11 0.063(7) 0.063(7) 0.051(6) -0.005(5) 0.009(5) 0.014(5)
C12 0.084(9) 0.070(7) 0.058(7) -0.006(6) 0.024(6) 0.020(6)
C13 0.102(10) 0.081(8) 0.049(7) -0.008(6) 0.022(6) 0.012(7)
C14 0.107(9) 0.058(7) 0.071(7) -0.010(12) 0.010(6) 0.024(12)
C15 0.063(6) 0.037(7) 0.055(5) 0.004(3) 0.013(4) 0.009(4)
C16 0.058(6) 0.042(5) 0.054(6) 0.014(4) 0.006(4) 0.000(4)
C17 0.055(9) 0.050(7) 0.081(11) 0.006(7) 0.031(8) 0.000(6)
C18 0.036(5) 0.055(7) 0.065(7) 0.012(6) 0.017(4) 0.005(5)
C19 0.072(8) 0.043(5) 0.060(7) -0.003(5) 0.006(5) 0.003(5)
C20 0.124(13) 0.053(7) 0.096(11) -0.006(7) 0.038(9) 0.008(7)
C21 0.25(3) 0.068(10) 0.074(11) -0.022(9) 0.036(15) -0.006(13)
C22 0.160(19) 0.074(11) 0.082(12) 0.005(9) -0.013(11) -0.006(11)
C23 0.063(9) 0.085(10) 0.105(12) 0.011(9) -0.009(7) -0.002(6)
C24 0.068(8) 0.057(7) 0.103(11) -0.008(7) 0.024(7) -0.003(6)
C25 0.064(7) 0.055(7) 0.091(9) -0.006(6) 0.015(6) 0.017(5)
C30 0.088(13) 0.15(2) 0.20(3) -0.11(2) 0.076(16) -0.051(13)
C31 0.042(5) 0.066(7) 0.061(6) 0.005(5) 0.004(4) 0.008(4)
C32 0.066(9) 0.106(13) 0.125(15) 0.038(11) -0.005(8) -0.007(8)
C33 0.081(11) 0.130(15) 0.098(13) 0.031(11) -0.022(8) 0.014(10)
C34 0.128(17) 0.121(16) 0.090(13) 0.034(11) 0.013(11) 0.044(13)
C35 0.133(15) 0.105(14) 0.067(10) 0.035(9) -0.020(10) 0.000(11)
C36 0.068(8) 0.086(10) 0.085(10) 0.032(8) 0.001(6) -0.009(7)
O1 0.103(9) 0.188(15) 0.089(9) -0.017(9) 0.014(6) -0.003(9)

loop_
_atom_type_symbol
_atom_type_description
_atom_type_scat_dispersion_real
_atom_type_scat_dispersion_imag
_atom_type_scat_source
C C 0.0033 0.0016 'International Tables Vol C Tables 4.2.6.8 and 6.1.1.4'
H H 0.0000 0.0000 'International Tables Vol C Tables 4.2.6.8 and 6.1.1.4'
N N 0.0061 0.0033 'International Tables Vol C Tables 4.2.6.8 and 6.1.1.4'
Cl Cl 0.1484 0.1585 'International Tables Vol C Tables 4.2.6.8 and 6.1.1.4'
Pt Pt -1.7033 8.3905 'International Tables Vol C Tables 4.2.6.8 and 6.1.1.4'
O O 0.0106 0.0060 'International Tables Vol C Tables 4.2.6.8 and 6.1.1.4'

loop_
_geom_angle_atom_site_label_1
_geom_angle_atom_site_label_2
_geom_angle_atom_site_label_3
_geom_angle
C10 Pt1 N3 78.5(4)
C10 Pt1 N1 80.3(4)
N3 Pt1 N1 158.8(4)
C10 Pt1 Cl1 178.1(3)
N3 Pt1 Cl1 99.6(3)
N1 Pt1 Cl1 101.6(3)
C9 N1 C7 110.6(10)
C9 N1 Pt1 114.4(8)
C7 N1 Pt1 134.6(8)
C9 N2 C25 127.4(17)
C9 N2 C8 108.6(14)
C25 N2 C8 123.1(13)
C16 N3 C18 111.1(10)
C16 N3 Pt1 116.0(7)
C18 N3 Pt1 132.4(8)
C16 N4 C17 108.7(13)
C16 N4 C31 125.8(10)
C17 N4 C31 122.9(12)
C6 C1 C2 123(3)
C6 C1 H1A 118.7
C2 C1 H1A 118.7
C3 C2 C1 121(3)
C3 C2 H2A 119.3
C1 C2 H2A 119.3
C2 C3 C4 120(2)
C2 C3 H3A 120.1
C4 C3 H3A 120.1
C5 C4 C3 120(3)
C5 C4 H4A 120.1
C3 C4 H4A 120.1
C4 C5 C6 122(2)
C4 C5 H5A 119.2
C6 C5 H5A 119.2
C1 C6 C5 114.8(19)
C1 C6 C7 125.3(19)
C5 C6 C7 119.8(13)
N1 C7 C6 109.2(10)
N1 C7 C8 104.0(11)
C6 C7 C8 114.3(12)
N1 C7 H7A 109.7
C6 C7 H7A 109.7
C8 C7 H7A 109.7
N2 C8 C7 102.1(12)
N2 C8 H8A 111.3
C7 C8 H8A 111.3
N2 C8 H8B 111.3
C7 C8 H8B 111.3
H8A C8 H8B 109.2
N1 C9 N2 112.9(13)
N1 C9 C11 117.9(10)
N2 C9 C11 128.9(13)
C15 C10 C11 121.3(11)
C15 C10 Pt1 120.6(8)
C11 C10 Pt1 118.1(8)
C12 C11 C10 117.3(11)
C12 C11 C9 133.4(10)
C10 C11 C9 109.2(10)
C11 C12 C13 121.7(11)
C11 C12 H12A 119.1
C13 C12 H12A 119.1
C12 C13 C14 119.9(12)
C12 C13 H13A 120.1
C14 C13 H13A 120.1
C13 C14 C15 119.1(13)
C13 C14 H14A 120.4
C15 C14 H14A 120.4
C10 C15 C14 120.4(10)
C10 C15 C16 109.5(10)
C14 C15 C16 130.0(11)
N3 C16 N4 112.5(10)
N3 C16 C15 115.3(9)
N4 C16 C15 132.2(11)
N4 C17 C18 104.9(11)
N4 C17 H17A 110.8
C18 C17 H17A 110.8
N4 C17 H17B 110.8
C18 C17 H17B 110.8
H17A C17 H17B 108.8
N3 C18 C19 113.0(9)
N3 C18 C17 100.8(11)
C19 C18 C17 114.5(11)
N3 C18 H18A 109.4
C19 C18 H18A 109.4
C17 C18 H18A 109.4
C20 C19 C24 120.2(13)
C20 C19 C18 118.8(12)
C24 C19 C18 120.9(11)
C19 C20 C21 119.7(17)
C19 C20 H20A 120.1
C21 C20 H20A 120.1
C22 C21 C20 121.1(17)
C22 C21 H21A 119.5
C20 C21 H21A 119.5
C21 C22 C23 117.0(18)
C21 C22 H22A 121.5
C23 C22 H22A 121.5
C24 C23 C22 121.4(17)
C24 C23 H23A 119.3
C22 C23 H23A 119.3
C23 C24 C19 120.3(15)
C23 C24 H24A 119.8
C19 C24 H24A 119.8
N2 C25 C30 113.6(14)
N2 C25 C26 112.0(15)
C30 C25 C26 106.7(16)
N2 C25 H25A 108.1
C30 C25 H25A 108.1
C26 C25 H25A 108.1
C25 C26 C27 108.7(18)
C25 C26 H26A 110.0
C27 C26 H26A 110.0
C25 C26 H26B 110.0
C27 C26 H26B 110.0
H26A C26 H26B 108.3
C28 C27 C26 109(2)
C28 C27 H27A 109.8
C26 C27 H27A 109.8
C28 C27 H27B 109.8
C26 C27 H27B 109.8
H27A C27 H27B 108.3
C29 C28 C27 114(2)
C29 C28 H28A 108.7
C27 C28 H28A 108.7
C29 C28 H28B 108.7
C27 C28 H28B 108.7
H28A C28 H28B 107.6
C28 C29 C30 110(2)
C28 C29 H29A 109.6
C30 C29 H29A 109.6
C28 C29 H29B 109.6
C30 C29 H29B 109.6
H29A C29 H29B 108.1
C25 C30 C29 116.3(18)
C25 C30 H30A 108.2
C29 C30 H30A 108.2
C25 C30 H30B 108.2
C29 C30 H30B 108.2
H30A C30 H30B 107.4
N4 C31 C36 109.8(10)
N4 C31 C32 111.8(10)
C36 C31 C32 112.2(12)
N4 C31 H31A 107.6
C36 C31 H31A 107.6
C32 C31 H31A 107.6
C33 C32 C31 110.6(14)
C33 C32 H32A 109.5
C31 C32 H32A 109.5
C33 C32 H32B 109.5
C31 C32 H32B 109.5
H32A C32 H32B 108.1
C32 C33 C34 108.7(16)
C32 C33 H33A 109.9
C34 C33 H33A 109.9
C32 C33 H33B 109.9
C34 C33 H33B 109.9
H33A C33 H33B 108.3
C35 C34 C33 113.4(16)
C35 C34 H34A 108.9
C33 C34 H34A 108.9
C35 C34 H34B 108.9
C33 C34 H34B 108.9
H34A C34 H34B 107.7
C34 C35 C36 111.8(16)
C34 C35 H35A 109.2
C36 C35 H35A 109.2
C34 C35 H35B 109.2
C36 C35 H35B 109.2
H35A C35 H35B 107.9
C31 C36 C35 110.1(14)
C31 C36 H36A 109.6
C35 C36 H36A 109.6
C31 C36 H36B 109.6
C35 C36 H36B 109.6
H36A C36 H36B 108.1
H1E O1 H1F 112.7

loop_
_geom_bond_atom_site_label_1
_geom_bond_atom_site_label_2
_geom_bond_distance
Pt1 C10 1.935(12)
Pt1 N3 2.032(10)
Pt1 N1 2.039(9)
Pt1 Cl1 2.404(3)
N1 C9 1.316(15)
N1 C7 1.480(16)
N2 C9 1.374(17)
N2 C25 1.45(2)
N2 C8 1.51(3)
N3 C16 1.306(15)
N3 C18 1.491(14)
N4 C16 1.342(14)
N4 C17 1.46(2)
N4 C31 1.490(16)
C1 C6 1.37(3)
C1 C2 1.38(3)
C1 H1A 0.9300
C2 C3 1.29(4)
C2 H2A 0.9300
C3 C4 1.38(4)
C3 H3A 0.9300
C4 C5 1.36(3)
C4 H4A 0.9300
C5 C6 1.40(3)
C5 H5A 0.9300
C6 C7 1.54(2)
C7 C8 1.546(19)
C7 H7A 0.9800
C8 H8A 0.9700
C8 H8B 0.9700
C9 C11 1.469(18)
C10 C15 1.359(15)
C10 C11 1.435(14)
C11 C12 1.380(17)
C12 C13 1.39(2)
C12 H12A 0.9300
C13 C14 1.397(19)
C13 H13A 0.9300
C14 C15 1.405(17)
C14 H14A 0.9300
C15 C16 1.498(14)
C17 C18 1.52(3)
C17 H17A 0.9700
C17 H17B 0.9700
C18 C19 1.519(17)
C18 H18A 0.9800
C19 C20 1.339(19)
C19 C24 1.403(19)
C20 C21 1.41(3)
C20 H20A 0.9300
C21 C22 1.40(3)
C21 H21A 0.9300
C22 C23 1.40(3)
C22 H22A 0.9300
C23 C24 1.35(2)
C23 H23A 0.9300
C24 H24A 0.9300
C25 C30 1.45(2)
C25 C26 1.56(3)
C25 H25A 0.9800
C26 C27 1.59(3)
C26 H26A 0.9700
C26 H26B 0.9700
C27 C28 1.49(3)
C27 H27A 0.9700
C27 H27B 0.9700
C28 C29 1.41(3)
C28 H28A 0.9700
C28 H28B 0.9700
C29 C30 1.50(3)
C29 H29A 0.9700
C29 H29B 0.9700
C30 H30A 0.9700
C30 H30B 0.9700
C31 C36 1.491(18)
C31 C32 1.535(18)
C31 H31A 0.9800
C32 C33 1.53(2)
C32 H32A 0.9700
C32 H32B 0.9700
C33 C34 1.53(3)
C33 H33A 0.9700
C33 H33B 0.9700
C34 C35 1.49(3)
C34 H34A 0.9700
C34 H34B 0.9700
C35 C36 1.554(19)
C35 H35A 0.9700
C35 H35B 0.9700
C36 H36A 0.9700
C36 H36B 0.9700
O1 H1E 0.9006
O1 H1F 0.9012

loop_
_geom_hbond_atom_site_label_D
_geom_hbond_atom_site_label_H
_geom_hbond_atom_site_label_A
_geom_hbond_distance_DH
_geom_hbond_distance_HA
_geom_hbond_distance_DA
_geom_hbond_angle_DHA
_geom_hbond_site_symmetry_A
O1 H1E Cl1 0.90 2.54 3.411(14) 163.5 1_655
O1 H1F Cl1 0.90 2.49 3.296(15) 149.1 .

loop_
_geom_torsion_atom_site_label_1
_geom_torsion_atom_site_label_2
_geom_torsion_atom_site_label_3
_geom_torsion_atom_site_label_4
_geom_torsion
C10 Pt1 N1 C9 -0.3(8)
N3 Pt1 N1 C9 1.3(15)
Cl1 Pt1 N1 C9 179.5(7)
C10 Pt1 N1 C7 -172.6(12)
N3 Pt1 N1 C7 -171.0(11)
Cl1 Pt1 N1 C7 7.2(12)
C10 Pt1 N3 C16 -0.6(8)
N1 Pt1 N3 C16 -2.2(15)
Cl1 Pt1 N3 C16 179.5(7)
C10 Pt1 N3 C18 -171.4(10)
N1 Pt1 N3 C18 -173.0(10)
Cl1 Pt1 N3 C18 8.7(10)
C6 C1 C2 C3 5(5)
C1 C2 C3 C4 -2(4)
C2 C3 C4 C5 -2(4)
C3 C4 C5 C6 3(3)
C2 C1 C6 C5 -4(4)
C2 C1 C6 C7 -180(2)
C4 C5 C6 C1 0(3)
C4 C5 C6 C7 176.2(16)
C9 N1 C7 C6 -115.2(11)
Pt1 N1 C7 C6 57.3(14)
C9 N1 C7 C8 7.2(14)
Pt1 N1 C7 C8 179.7(9)
C1 C6 C7 N1 -128.1(19)
C5 C6 C7 N1 55.8(17)
C1 C6 C7 C8 116(2)
C5 C6 C7 C8 -60.2(19)
C9 N2 C8 C7 13.3(17)
C25 N2 C8 C7 -156.9(15)
N1 C7 C8 N2 -11.9(15)
C6 C7 C8 N2 107.1(14)
C7 N1 C9 N2 1.4(15)
Pt1 N1 C9 N2 -172.8(11)
C7 N1 C9 C11 175.4(11)
Pt1 N1 C9 C11 1.2(13)
C25 N2 C9 N1 159.8(15)
C8 N2 C9 N1 -9.8(18)
C25 N2 C9 C11 -13(3)
C8 N2 C9 C11 177.0(13)
N3 Pt1 C10 C15 0.2(8)
N1 Pt1 C10 C15 179.6(8)
Cl1 Pt1 C10 C15 4(9)
N3 Pt1 C10 C11 179.9(9)
N1 Pt1 C10 C11 -0.7(8)
Cl1 Pt1 C10 C11 -176(100)
C15 C10 C11 C12 3.1(17)
Pt1 C10 C11 C12 -176.6(10)
C15 C10 C11 C9 -178.9(9)
Pt1 C10 C11 C9 1.4(13)
N1 C9 C11 C12 175.9(14)
N2 C9 C11 C12 -11(3)
N1 C9 C11 C10 -1.7(15)
N2 C9 C11 C10 171.2(14)
C10 C11 C12 C13 -5(2)
C9 C11 C12 C13 177.7(15)
C11 C12 C13 C14 2(3)
C12 C13 C14 C15 3(3)
C11 C10 C15 C14 1.7(18)
Pt1 C10 C15 C14 -178.6(12)
C11 C10 C15 C16 -179.5(9)
Pt1 C10 C15 C16 0.2(11)
C13 C14 C15 C10 -5(3)
C13 C14 C15 C16 176.7(14)
C18 N3 C16 N4 -5.7(13)
Pt1 N3 C16 N4 -178.4(7)
C18 N3 C16 C15 173.7(9)
Pt1 N3 C16 C15 0.9(12)
C17 N4 C16 N3 -4.1(14)
C31 N4 C16 N3 158.1(11)
C17 N4 C16 C15 176.7(12)
C31 N4 C16 C15 -21.1(19)
C10 C15 C16 N3 -0.7(13)
C14 C15 C16 N3 177.9(15)
C10 C15 C16 N4 178.4(11)
C14 C15 C16 N4 -3(2)
C16 N4 C17 C18 11.6(15)
C31 N4 C17 C18 -151.2(11)
C16 N3 C18 C19 -110.4(11)
Pt1 N3 C18 C19 60.7(13)
C16 N3 C18 C17 12.2(12)
Pt1 N3 C18 C17 -176.7(8)
N4 C17 C18 N3 -13.6(13)
N4 C17 C18 C19 108.0(13)
N3 C18 C19 C20 -152.6(13)
C17 C18 C19 C20 92.8(16)
N3 C18 C19 C24 30.4(16)
C17 C18 C19 C24 -84.2(15)
C24 C19 C20 C21 1(3)
C18 C19 C20 C21 -175.8(17)
C19 C20 C21 C22 -2(3)
C20 C21 C22 C23 5(3)
C21 C22 C23 C24 -6(3)
C22 C23 C24 C19 5(3)
C20 C19 C24 C23 -3(2)
C18 C19 C24 C23 174.2(13)
C9 N2 C25 C30 128(2)
C8 N2 C25 C30 -64(3)
C9 N2 C25 C26 -111(2)
C8 N2 C25 C26 57(2)
N2 C25 C26 C27 178.8(17)
C30 C25 C26 C27 -56(2)
C25 C26 C27 C28 56(3)
C26 C27 C28 C29 -56(3)
C27 C28 C29 C30 54(3)
N2 C25 C30 C29 -178(2)
C26 C25 C30 C29 58(3)
C28 C29 C30 C25 -57(4)
C16 N4 C31 C36 -77.0(16)
C17 N4 C31 C36 82.8(15)
C16 N4 C31 C32 157.7(13)
C17 N4 C31 C32 -42.4(18)
N4 C31 C32 C33 -177.6(15)
C36 C31 C32 C33 59(2)
C31 C32 C33 C34 -56(2)
C32 C33 C34 C35 56(2)
C33 C34 C35 C36 -55(3)
N4 C31 C36 C35 -179.9(13)
C32 C31 C36 C35 -54.9(19)
C34 C35 C36 C31 53(2)
